data_7708399
loop_
_publ_author_name
'Lu, Ying'
'Zhang, Tong'
'Zhang, Yue-Xian'
'Sang, Xiao-Jing'
'Su, Fang'
'Zhu, Zaiming'
'Zhang, Lan-Cui'

_publ_section_title
;
 A POM-based copper-coordination polymer crystal material for phenolic
 compound degradation by immobilizing horseradish peroxidase
;
_journal_name_full 'Dalton Transactions'
_journal_paper_doi 10.1039/D1DT02644E
_journal_year 2021
_chemical_formula_moiety 'C84 H69 Cu7 N12 O51 P5 W11,3H2O'
_chemical_formula_sum 'C84 H75 Cu7 N12 O54 P5 W11'
_chemical_formula_weight 4738.54
_space_group_crystal_system triclinic
_space_group_IT_number 2
_space_group_name_Hall '-P 1'
_space_group_name_H-M_alt 'P -1'
_atom_sites_solution_hydrogens mixed
_audit_creation_method SHELXL-2014/7
_audit_update_record
;
2019-02-27 deposited with the CCDC.	2021-09-23 downloaded from the CCDC.
;
_cell_angle_alpha 83.794(2)
_cell_angle_beta 74.377(2)
_cell_angle_gamma 78.081(2)
_cell_formula_units_Z 1
_cell_length_a 10.8464(15)
_cell_length_b 14.884(2)
_cell_length_c 17.856(2)
_cell_measurement_reflns_used 5119
_cell_measurement_temperature 296(2)
_cell_measurement_theta_max 28.09
_cell_measurement_theta_min 2.21
_cell_volume 2712.1(6)
_computing_cell_refinement 'SMART (Bruker, 2005)'
_computing_data_collection 'SMART (Bruker, 2005)'
_computing_data_reduction SAINT
_computing_molecular_graphics 'SHELXTL (Sheldrick, 1997a)'
_computing_publication_material SHELXTL
_computing_structure_refinement 'SHELXL-2014/7 (Sheldrick, 2014)'
_computing_structure_solution 'SHELXS-97 (Sheldrick, 1990)'
_diffrn_ambient_temperature 296(2)
_diffrn_measured_fraction_theta_full 0.995
_diffrn_measured_fraction_theta_max 0.995
_diffrn_measurement_device_type 'CCD area detector'
_diffrn_measurement_method 'phi and omega scans'
_diffrn_radiation_type MoK\a
_diffrn_radiation_wavelength 0.71073
_diffrn_reflns_av_R_equivalents 0.0246
_diffrn_reflns_av_unetI/netI 0.0513
_diffrn_reflns_Laue_measured_fraction_full 0.995
_diffrn_reflns_Laue_measured_fraction_max 0.995
_diffrn_reflns_limit_h_max 12
_diffrn_reflns_limit_h_min -12
_diffrn_reflns_limit_k_max 12
_diffrn_reflns_limit_k_min -17
_diffrn_reflns_limit_l_max 20
_diffrn_reflns_limit_l_min -21
_diffrn_reflns_number 14073
_diffrn_reflns_point_group_measured_fraction_full 0.995
_diffrn_reflns_point_group_measured_fraction_max 0.995
_diffrn_reflns_theta_full 24.999
_diffrn_reflns_theta_max 24.999
_diffrn_reflns_theta_min 1.784
_exptl_absorpt_coefficient_mu 13.123
_exptl_absorpt_correction_T_max 0.5959
_exptl_absorpt_correction_T_min 0.3947
_exptl_absorpt_correction_type multi-scan
_exptl_absorpt_process_details '(SADABS; Sheldrick, 2003)'
_exptl_crystal_colour blue
_exptl_crystal_density_diffrn 2.901
_exptl_crystal_description block
_exptl_crystal_F_000 2187
_exptl_crystal_size_max 0.087
_exptl_crystal_size_mid 0.057
_exptl_crystal_size_min 0.044
_refine_diff_density_max 1.862
_refine_diff_density_min -1.806
_refine_diff_density_rms 0.265
_refine_ls_extinction_coef 0.00048(5)
_refine_ls_extinction_expression Fc^*^=kFc[1+0.001xFc^2^\l^3^/sin(2\q)]^-1/4^
_refine_ls_extinction_method 'SHELXL-2014/7 (Sheldrick 2014'
_refine_ls_goodness_of_fit_ref 1.077
_refine_ls_hydrogen_treatment mixed
_refine_ls_matrix_type full
_refine_ls_number_parameters 813
_refine_ls_number_reflns 9492
_refine_ls_number_restraints 72
_refine_ls_restrained_S_all 1.080
_refine_ls_R_factor_all 0.0738
_refine_ls_R_factor_gt 0.0631
_refine_ls_shift/su_max 0.000
_refine_ls_shift/su_mean 0.000
_refine_ls_structure_factor_coef Fsqd
_refine_ls_weighting_details 'w=1/[\s^2^(Fo^2^)+(0.0506P)^2^+168.0200P] where P=(Fo^2^+2Fc^2^)/3'
_refine_ls_weighting_scheme calc
_refine_ls_wR_factor_gt 0.1538
_refine_ls_wR_factor_ref 0.1594
_reflns_Friedel_coverage 0.000
_reflns_number_gt 8216
_reflns_number_total 9492
_reflns_threshold_expression 'I > 2\s(I)'
_cod_data_source_file d1dt02644e2.cif
_cod_data_source_block compound_1
_cod_depositor_comments
;
The following automatic conversions were performed:

data item '_exptl_absorpt_correction_type' value 'Multi-scan' was
changed to 'multi-scan' in accordance with the
/home/data/users/saulius/crontab/automatic-downloads/rss-feeds/RSC/lib/dictionaries/cif_core.dic
dictionary named 'cif_core.dic' version 2.4.2 last updated on
2011-04-26.

Automatic conversion script
Id: cif_fix_values 7556 2019-12-06 15:28:31Z antanas 
;
_cod_original_cell_volume 2712.2(6)
_cod_database_code 7708399
_shelx_shelxl_version_number 2014/7
_shelx_space_group_comment
;
The symmetry employed for this shelxl refinement is uniquely defined
by the following loop, which should always be used as a source of
symmetry information in preference to the above space-group names.
They are only intended as comments.
;
_shelx_estimated_absorpt_t_min 0.395
_shelx_estimated_absorpt_t_max 0.596

loop_
_space_group_symop_operation_xyz
'x, y, z'
'-x, -y, -z'

loop_
_atom_site_label
_atom_site_type_symbol
_atom_site_fract_x
_atom_site_fract_y
_atom_site_fract_z
_atom_site_U_iso_or_equiv
_atom_site_adp_type
_atom_site_occupancy
_atom_site_site_symmetry_order
_atom_site_calc_flag
_atom_site_refinement_flags_posn
_atom_site_refinement_flags_adp
_atom_site_refinement_flags_occupancy
_atom_site_disorder_assembly
_atom_site_disorder_group
W1 W 0.08170(7) 0.01371(5) 0.17647(4) 0.02084(19) Uani 1 1 d . . . . .
W2 W 0.09380(7) 0.20302(5) 0.04064(4) 0.02273(19) Uani 1 1 d . . . . .
W3 W 0.00405(7) -0.19272(5) 0.13391(4) 0.0242(2) Uani 1 1 d . . . . .
W4 W 0.23963(8) -0.20255(5) -0.04818(5) 0.0307(2) Uani 1 1 d D . . . .
W5 W -0.24818(9) 0.00219(5) 0.17693(4) 0.0331(2) Uani 1 1 d D . . . .
W6 W 0.32153(11) -0.00118(7) 0.00190(7) 0.0243(3) Uani 0.5 1 d . . P A 1
Cu4 Cu 0.32153(11) -0.00118(7) 0.00190(7) 0.0243(3) Uani 0.5 1 d . U P A 2
Cu1 Cu -0.3621(2) -0.50593(15) 0.43245(12) 0.0231(5) Uani 1 1 d . . . . .
Cu2 Cu -0.0764(2) -0.56922(14) 0.47468(13) 0.0223(5) Uani 1 1 d . . . . .
Cu3 Cu -0.3497(2) -0.40432(15) 0.69097(12) 0.0231(5) Uani 1 1 d . . . . .
P1 P 0.0000 0.0000 0.0000 0.0230(14) Uani 1 2 d DS . P . .
P2 P -0.2331(4) -0.3698(3) 0.5027(2) 0.0190(9) Uani 1 1 d . . . . .
P3 P -0.3410(4) -0.5779(3) 0.6039(2) 0.0184(9) Uani 1 1 d . . . . .
O1 O -0.1615(13) -0.1220(9) 0.1774(10) 0.043(4) Uani 1 1 d . . . . .
O2 O 0.3490(13) -0.2983(9) -0.0692(8) 0.034(3) Uani 1 1 d . . . . .
O3 O 0.1633(14) -0.2263(16) 0.0597(8) 0.066(6) Uani 1 1 d . . . . .
O4 O 0.2544(13) 0.1310(9) 0.0079(8) 0.037(3) Uani 1 1 d . U . . .
O5 O 0.2478(13) -0.0130(9) 0.1094(9) 0.040(4) Uani 1 1 d . . . . .
O6 O 0.1301(16) 0.3013(10) 0.0586(8) 0.047(4) Uani 1 1 d . . . . .
O7 O 0.0754(13) -0.1129(10) 0.1754(11) 0.050(4) Uani 1 1 d . . . . .
O8 O -0.1046(14) 0.0311(10) 0.2072(11) 0.052(4) Uani 1 1 d . . . . .
O9 O 0.5000 0.0000 0.0000 0.050(4) Uani 1 2 d S U P . .
O10 O -0.0982(15) 0.2385(16) 0.0686(8) 0.070(6) Uani 1 1 d . . . . .
O11 O 0.0068(15) -0.2844(10) 0.1977(11) 0.052(4) Uani 1 1 d . . . . .
O12 O -0.334(2) -0.0211(13) 0.1089(11) 0.069(5) Uani 1 1 d . U . . .
O13 O 0.0691(14) 0.1378(9) 0.1400(9) 0.050(5) Uani 1 1 d . . . . .
O14 O 0.1163(18) 0.0164(11) 0.2634(9) 0.056(5) Uani 1 1 d . . . . .
O15 O -0.3625(13) 0.0071(10) 0.2616(8) 0.039(3) Uani 1 1 d . . . . .
O16 O 0.0762(14) 0.2308(16) -0.0629(9) 0.071(6) Uani 1 1 d . . . . .
O17 O 0.276(2) -0.1316(12) -0.1389(10) 0.061(5) Uani 1 1 d . U . . .
O18 O 0.3384(17) -0.1285(11) -0.0089(9) 0.050(3) Uani 1 1 d D U . . .
O19 O -0.1451(11) 0.0362(15) 0.0416(13) 0.025(5) Uani 0.5 1 d D . P B 1
O20 O 0.0289(13) -0.1071(7) 0.0102(13) 0.028(6) Uani 0.5 1 d D . P B 1
O19A O 0.081(2) 0.0393(17) 0.0421(15) 0.026(6) Uani 0.5 1 d . . P B 2
O20A O -0.0303(12) -0.0291(16) 0.0878(11) 0.025(6) Uani 0.5 1 d D . P B 2
O21 O -0.3287(13) -0.4005(9) 0.4667(8) 0.034(3) Uani 1 1 d . . . . .
O22 O -0.0978(11) -0.4334(8) 0.4805(7) 0.025(3) Uani 1 1 d . . . . .
O23 O -0.2834(14) -0.3565(9) 0.5904(8) 0.035(3) Uani 1 1 d . . . . .
O24 O -0.4105(12) -0.5615(9) 0.5390(7) 0.026(3) Uani 1 1 d . . . . .
O25 O -0.1949(11) -0.5812(8) 0.5760(7) 0.020(3) Uani 1 1 d . . . . .
O26 O -0.4018(12) -0.5091(8) 0.6658(7) 0.025(3) Uani 1 1 d . . . . .
N1 N -0.3046(14) -0.4637(12) 0.3193(10) 0.034(4) Uani 1 1 d . . . . .
N2 N -0.3511(15) -0.6225(11) 0.3832(8) 0.026(3) Uani 1 1 d . . . . .
N3 N -0.0660(15) -0.7014(10) 0.4553(10) 0.029(4) Uani 1 1 d . . . . .
N4 N -0.0076(14) -0.5665(10) 0.3602(10) 0.028(4) Uani 1 1 d . . . . .
N5 N -0.3791(16) -0.4502(11) 0.8026(9) 0.029(4) Uani 1 1 d . . . . .
N6 N -0.3453(15) -0.2891(11) 0.7364(10) 0.031(4) Uani 1 1 d . . . . .
C1 C -0.3053(19) -0.5250(17) 0.2684(11) 0.038(5) Uani 1 1 d . . . . .
C2 C -0.281(3) -0.505(2) 0.1891(15) 0.068(8) Uani 1 1 d . . . . .
H2A H -0.2797 -0.5490 0.1553 0.081 Uiso 1 1 calc R U . . .
C3 C -0.259(2) -0.417(2) 0.1612(15) 0.067(9) Uani 1 1 d . . . . .
H3A H -0.2391 -0.4008 0.1080 0.080 Uiso 1 1 calc R U . . .
C4 C -0.266(2) -0.354(2) 0.2139(16) 0.056(6) Uani 1 1 d . U . . .
H4A H -0.2604 -0.2934 0.1977 0.068 Uiso 1 1 calc R U . . .
C5 C -0.2821(19) -0.3831(16) 0.2915(13) 0.038(5) Uani 1 1 d . U . . .
H5A H -0.2764 -0.3422 0.3257 0.046 Uiso 1 1 calc R U . . .
C6 C -0.3253(19) -0.6150(14) 0.3056(11) 0.033(5) Uani 1 1 d . . . . .
C7 C -0.319(3) -0.6934(19) 0.2647(15) 0.057(7) Uani 1 1 d . . . . .
H7A H -0.3060 -0.6885 0.2109 0.068 Uiso 1 1 calc R U . . .
C8 C -0.331(3) -0.775(2) 0.3041(18) 0.074(10) Uani 1 1 d . . . . .
H8A H -0.3151 -0.8280 0.2778 0.088 Uiso 1 1 calc R U . . .
C9 C -0.367(2) -0.7772(17) 0.3836(16) 0.053(6) Uani 1 1 d . . . . .
H9A H -0.3869 -0.8311 0.4115 0.063 Uiso 1 1 calc R U . . .
C10 C -0.374(2) -0.7025(15) 0.4220(13) 0.039(5) Uani 1 1 d . . . . .
H10A H -0.3941 -0.7064 0.4761 0.046 Uiso 1 1 calc R U . . .
C11 C -0.023(2) -0.7230(14) 0.3796(13) 0.040(5) Uani 1 1 d . . . . .
C12 C -0.008(3) -0.8121(15) 0.3595(15) 0.053(7) Uani 1 1 d . . . . .
H12A H 0.0204 -0.8270 0.3076 0.064 Uiso 1 1 calc R U . . .
C13 C -0.037(3) -0.8783(16) 0.4177(15) 0.056(7) Uani 1 1 d . . . . .
H13A H -0.0255 -0.9390 0.4050 0.067 Uiso 1 1 calc R U . . .
C14 C -0.082(2) -0.8569(13) 0.4932(13) 0.042(6) Uani 1 1 d . . . . .
H14A H -0.1024 -0.9016 0.5327 0.050 Uiso 1 1 calc R U . . .
C15 C -0.096(2) -0.7682(15) 0.5090(14) 0.044(6) Uani 1 1 d . . . . .
H15A H -0.1280 -0.7527 0.5607 0.053 Uiso 1 1 calc R U . . .
C16 C -0.0009(18) -0.6445(13) 0.3253(12) 0.031(4) Uani 1 1 d . . . . .
C17 C 0.029(2) -0.6471(15) 0.2454(12) 0.037(5) Uani 1 1 d . . . . .
H17A H 0.0354 -0.7026 0.2239 0.045 Uiso 1 1 calc R U . . .
C18 C 0.050(2) -0.5713(15) 0.1965(11) 0.037(5) Uani 1 1 d . . . . .
H18A H 0.0633 -0.5726 0.1429 0.045 Uiso 1 1 calc R U . . .
C19 C 0.050(2) -0.4912(16) 0.2320(13) 0.045(6) Uani 1 1 d . . . . .
H19A H 0.0691 -0.4388 0.2016 0.054 Uiso 1 1 calc R U . . .
C20 C 0.0200(19) -0.4909(13) 0.3123(11) 0.031(4) Uani 1 1 d . . . . .
H20A H 0.0188 -0.4371 0.3348 0.037 Uiso 1 1 calc R U . . .
C21 C -0.3685(17) -0.3886(13) 0.8513(11) 0.026(4) Uani 1 1 d . U . . .
C22 C -0.356(2) -0.4166(17) 0.9265(13) 0.042(5) Uani 1 1 d . . . . .
H22A H -0.3478 -0.3751 0.9595 0.051 Uiso 1 1 calc R U . . .
C23 C -0.356(2) -0.5057(18) 0.9495(13) 0.050(6) Uani 1 1 d . . . . .
H23A H -0.3453 -0.5261 0.9989 0.059 Uiso 1 1 calc R U . . .
C24 C -0.371(3) -0.5688(17) 0.9014(14) 0.054(7) Uani 1 1 d . . . . .
H24A H -0.3740 -0.6299 0.9180 0.065 Uiso 1 1 calc R U . . .
C25 C -0.382(2) -0.5354(15) 0.8287(13) 0.044(6) Uani 1 1 d . . . . .
H25A H -0.3915 -0.5761 0.7956 0.053 Uiso 1 1 calc R U . . .
C26 C -0.3640(18) -0.2967(15) 0.8161(12) 0.033(5) Uani 1 1 d . . . . .
C27 C -0.3766(19) -0.2187(16) 0.8556(12) 0.039(5) Uani 1 1 d . . . . .
H27A H -0.3881 -0.2230 0.9093 0.047 Uiso 1 1 calc R U . . .
C28 C -0.372(2) -0.1355(15) 0.8151(13) 0.039(5) Uani 1 1 d . . . . .
H28A H -0.3818 -0.0828 0.8414 0.047 Uiso 1 1 calc R U . . .
C29 C -0.353(2) -0.1295(15) 0.7340(14) 0.043(5) Uani 1 1 d . . . . .
H29A H -0.3507 -0.0735 0.7054 0.052 Uiso 1 1 calc R U . . .
C30 C -0.337(2) -0.2091(12) 0.6991(12) 0.035(5) Uani 1 1 d . . . . .
H30A H -0.3196 -0.2066 0.6450 0.042 Uiso 1 1 calc R U . . .
C31 C -0.2142(18) -0.2567(12) 0.4586(11) 0.026(4) Uani 1 1 d . U . . .
C32 C -0.110(2) -0.2407(14) 0.3957(11) 0.035(5) Uani 1 1 d . . . . .
H32A H -0.0437 -0.2890 0.3761 0.042 Uiso 1 1 calc R U . . .
C33 C -0.107(3) -0.1541(17) 0.3637(14) 0.054(7) Uani 1 1 d . . . . .
H33A H -0.0376 -0.1444 0.3218 0.065 Uiso 1 1 calc R U . . .
C34 C -0.200(3) -0.0815(16) 0.3900(16) 0.058(7) Uani 1 1 d . . . . .
H34A H -0.1942 -0.0225 0.3680 0.069 Uiso 1 1 calc R U . . .
C35 C -0.302(3) -0.0971(18) 0.4496(19) 0.070(8) Uani 1 1 d . . . . .
H35A H -0.3703 -0.0487 0.4670 0.085 Uiso 1 1 calc R U . . .
C36 C -0.307(2) -0.1824(14) 0.4841(16) 0.047(6) Uani 1 1 d . . . . .
H36A H -0.3756 -0.1904 0.5268 0.057 Uiso 1 1 calc R U . . .
C41 C -0.3683(17) -0.6891(11) 0.6525(10) 0.021(4) Uani 1 1 d . . . . .
C42 C -0.3017(19) -0.7270(14) 0.7080(12) 0.035(5) Uani 1 1 d . . . . .
H42A H -0.2408 -0.6973 0.7180 0.042 Uiso 1 1 calc R U . . .
C43 C -0.325(3) -0.8077(17) 0.7481(15) 0.058(7) Uani 1 1 d . . . . .
H43A H -0.2811 -0.8335 0.7857 0.070 Uiso 1 1 calc R U . . .
C44 C -0.416(2) -0.8498(16) 0.7315(16) 0.052(6) Uani 1 1 d . . . . .
H44A H -0.4350 -0.9028 0.7611 0.062 Uiso 1 1 calc R U . . .
C45 C -0.477(3) -0.8195(19) 0.6758(16) 0.065(8) Uani 1 1 d . . . . .
H45A H -0.5342 -0.8522 0.6648 0.077 Uiso 1 1 calc R U . . .
C46 C -0.453(2) -0.7353(14) 0.6339(12) 0.038(5) Uani 1 1 d . . . . .
H46A H -0.4942 -0.7117 0.5945 0.046 Uiso 1 1 calc R U . . .
O1W O 0.538(2) -0.2380(14) 0.0708(13) 0.077(6) Uani 1 1 d D . . . .
H1WA H 0.584(15) -0.209(11) 0.088(15) 0.092 Uiso 1 1 d D U . . .
H1WB H 0.472(11) -0.198(10) 0.066(5) 0.092 Uiso 1 1 d D U . . .
O2W O -0.082(4) 0.446(3) -0.016(2) 0.072(11) Uiso 0.5 1 d D . P . .
H2WA H -0.072(11) 0.485(13) 0.012(11) 0.087 Uiso 0.5 1 d D U P . .
H2WB H -0.11(3) 0.404(13) 0.017(10) 0.087 Uiso 0.5 1 d D U P . .

loop_
_atom_site_aniso_label
_atom_site_aniso_U_11
_atom_site_aniso_U_22
_atom_site_aniso_U_33
_atom_site_aniso_U_23
_atom_site_aniso_U_13
_atom_site_aniso_U_12
W1 0.0274(4) 0.0199(4) 0.0166(4) -0.0022(3) -0.0066(3) -0.0057(3)
W2 0.0205(4) 0.0214(4) 0.0299(4) -0.0100(3) -0.0075(3) -0.0059(3)
W3 0.0252(4) 0.0232(4) 0.0200(4) 0.0064(3) -0.0039(3) -0.0011(3)
W4 0.0343(4) 0.0263(4) 0.0299(4) -0.0135(3) -0.0148(3) 0.0131(3)
W5 0.0521(5) 0.0196(4) 0.0185(4) -0.0018(3) 0.0063(4) -0.0062(4)
W6 0.0226(5) 0.0203(5) 0.0338(6) -0.0032(5) -0.0123(5) -0.0044(4)
Cu4 0.0226(5) 0.0203(5) 0.0338(6) -0.0032(5) -0.0123(5) -0.0044(4)
Cu1 0.0264(11) 0.0246(11) 0.0201(11) -0.0014(9) -0.0052(9) -0.0095(9)
Cu2 0.0242(11) 0.0176(11) 0.0255(11) -0.0069(9) -0.0033(9) -0.0055(9)
Cu3 0.0260(11) 0.0225(11) 0.0194(11) -0.0038(9) -0.0020(9) -0.0047(9)
P1 0.032(4) 0.022(3) 0.019(3) -0.001(3) -0.007(3) -0.014(3)
P2 0.025(2) 0.017(2) 0.016(2) -0.0017(17) -0.0043(18) -0.0055(18)
P3 0.022(2) 0.019(2) 0.016(2) -0.0016(17) -0.0041(18) -0.0068(17)
O1 0.025(7) 0.024(7) 0.089(12) -0.017(8) -0.025(8) -0.002(6)
O2 0.029(7) 0.037(8) 0.032(8) 0.001(6) -0.012(6) 0.005(6)
O3 0.021(8) 0.152(19) 0.018(8) -0.019(9) -0.002(6) 0.002(9)
O4 0.029(6) 0.026(6) 0.041(7) 0.009(5) 0.006(5) 0.006(5)
O5 0.027(7) 0.026(7) 0.047(9) 0.007(6) 0.011(6) 0.006(6)
O6 0.069(11) 0.037(8) 0.035(8) -0.020(7) 0.003(8) -0.021(8)
O7 0.023(7) 0.028(8) 0.097(13) -0.029(8) -0.003(8) -0.007(6)
O8 0.024(7) 0.025(8) 0.100(14) -0.016(8) -0.008(8) 0.005(6)
O9 0.058(7) 0.038(7) 0.042(7) 0.010(6) -0.006(6) 0.002(6)
O10 0.028(8) 0.16(2) 0.020(8) -0.024(10) -0.005(7) -0.010(10)
O11 0.050(10) 0.030(8) 0.082(12) 0.030(8) -0.030(9) -0.023(7)
O12 0.106(10) 0.054(8) 0.067(9) -0.009(7) -0.045(8) -0.023(7)
O13 0.040(9) 0.023(7) 0.055(10) 0.017(7) 0.020(7) 0.013(6)
O14 0.083(13) 0.042(9) 0.041(9) -0.012(7) -0.035(9) 0.022(9)
O15 0.032(8) 0.043(9) 0.037(8) -0.014(7) 0.005(6) -0.007(6)
O16 0.016(7) 0.16(2) 0.037(9) -0.034(11) -0.006(7) 0.006(9)
O17 0.100(9) 0.045(7) 0.058(8) -0.002(6) -0.046(7) -0.024(7)
O18 0.073(7) 0.038(6) 0.043(6) 0.002(5) -0.020(6) -0.012(6)
O19 0.029(14) 0.018(12) 0.026(13) -0.004(10) 0.001(11) -0.009(10)
O20 0.009(11) 0.039(15) 0.029(14) 0.006(12) 0.001(10) 0.000(10)
O19A 0.023(13) 0.033(14) 0.032(14) -0.004(11) -0.018(11) -0.016(11)
O20A 0.037(15) 0.030(14) 0.015(12) 0.010(10) -0.016(11) -0.019(12)
O21 0.038(8) 0.026(7) 0.047(9) -0.004(6) -0.018(7) -0.016(6)
O22 0.020(6) 0.020(6) 0.031(7) -0.002(5) 0.004(5) -0.009(5)
O23 0.040(8) 0.027(7) 0.027(7) -0.004(6) 0.010(6) -0.004(6)
O24 0.025(7) 0.032(7) 0.024(7) 0.001(5) -0.008(5) -0.009(5)
O25 0.020(6) 0.020(6) 0.021(6) 0.003(5) -0.004(5) -0.010(5)
O26 0.023(6) 0.025(7) 0.025(7) -0.002(5) 0.000(5) -0.006(5)
N1 0.010(7) 0.046(11) 0.043(10) 0.006(8) 0.000(7) -0.009(7)
N2 0.032(9) 0.032(9) 0.018(8) -0.005(7) -0.012(7) -0.001(7)
N3 0.034(9) 0.016(8) 0.037(10) -0.011(7) -0.007(7) -0.002(7)
N4 0.020(8) 0.018(8) 0.044(10) -0.014(7) -0.001(7) -0.004(6)
N5 0.034(9) 0.033(9) 0.017(8) -0.002(7) -0.004(7) -0.003(7)
N6 0.027(9) 0.030(9) 0.043(10) -0.008(8) -0.012(8) -0.011(7)
C1 0.022(10) 0.075(16) 0.022(10) -0.012(10) -0.008(8) -0.010(10)
C2 0.08(2) 0.08(2) 0.037(14) -0.002(14) 0.000(14) -0.014(16)
C3 0.036(14) 0.11(3) 0.037(14) 0.008(15) -0.003(11) 0.012(14)
C4 0.049(10) 0.068(10) 0.054(10) 0.005(8) -0.019(8) -0.010(8)
C5 0.027(8) 0.051(9) 0.040(8) 0.009(7) -0.020(7) -0.004(7)
C6 0.030(10) 0.041(12) 0.024(10) -0.011(9) -0.001(8) -0.005(9)
C7 0.071(18) 0.060(17) 0.036(13) -0.026(13) -0.009(12) -0.001(14)
C8 0.08(2) 0.08(2) 0.07(2) -0.062(19) -0.009(16) -0.018(17)
C9 0.059(16) 0.038(13) 0.069(18) -0.017(12) -0.026(14) -0.006(11)
C10 0.034(11) 0.040(12) 0.035(12) -0.012(10) 0.002(9) 0.000(9)
C11 0.048(13) 0.022(10) 0.039(12) -0.011(9) 0.008(10) 0.000(9)
C12 0.079(18) 0.028(12) 0.049(15) -0.022(11) -0.006(13) -0.004(12)
C13 0.078(18) 0.029(12) 0.054(16) -0.018(11) -0.006(14) -0.002(12)
C14 0.062(15) 0.011(9) 0.039(12) 0.007(8) -0.001(11) 0.002(9)
C15 0.037(12) 0.036(12) 0.050(14) -0.010(11) -0.004(10) 0.007(10)
C16 0.022(10) 0.032(11) 0.039(12) -0.011(9) -0.003(8) -0.007(8)
C17 0.040(12) 0.038(12) 0.034(12) -0.014(10) -0.003(9) -0.010(9)
C18 0.035(11) 0.050(13) 0.019(10) -0.014(9) -0.007(8) 0.018(10)
C19 0.044(13) 0.045(13) 0.039(13) -0.009(10) -0.002(10) 0.001(10)
C20 0.041(11) 0.019(9) 0.029(10) -0.003(8) -0.001(9) -0.008(8)
C21 0.017(7) 0.033(8) 0.030(8) -0.009(6) -0.007(6) -0.005(6)
C22 0.031(11) 0.062(16) 0.032(12) -0.006(11) -0.005(9) -0.004(10)
C23 0.057(15) 0.070(18) 0.032(12) -0.002(12) -0.023(11) -0.019(13)
C24 0.070(17) 0.044(14) 0.041(14) 0.025(11) -0.018(13) -0.003(12)
C25 0.068(16) 0.027(11) 0.039(13) -0.003(9) -0.012(11) -0.010(11)
C26 0.023(10) 0.048(13) 0.029(11) -0.008(9) -0.007(8) -0.004(9)
C27 0.029(11) 0.057(15) 0.030(11) -0.020(10) 0.001(9) -0.006(10)
C28 0.034(11) 0.033(12) 0.053(14) -0.025(10) -0.011(10) 0.001(9)
C29 0.045(13) 0.026(11) 0.062(16) -0.011(10) -0.015(11) -0.011(10)
C30 0.057(14) 0.014(9) 0.031(11) 0.002(8) -0.008(10) -0.005(9)
C31 0.031(8) 0.020(7) 0.028(8) -0.001(6) -0.005(6) -0.007(6)
C32 0.053(13) 0.034(11) 0.025(10) 0.000(9) -0.015(9) -0.017(10)
C33 0.082(19) 0.044(15) 0.041(14) 0.012(11) -0.016(13) -0.031(14)
C34 0.10(2) 0.024(12) 0.068(18) 0.012(12) -0.040(17) -0.023(13)
C35 0.08(2) 0.035(15) 0.08(2) -0.002(14) -0.013(17) 0.006(14)
C36 0.036(12) 0.027(11) 0.079(18) -0.013(11) -0.012(12) -0.006(9)
C41 0.027(9) 0.010(8) 0.023(9) 0.004(7) -0.008(7) 0.000(7)
C42 0.029(10) 0.031(11) 0.039(12) 0.011(9) -0.013(9) 0.007(8)
C43 0.075(18) 0.043(14) 0.055(16) 0.028(12) -0.030(14) -0.003(13)
C44 0.046(14) 0.032(12) 0.071(18) 0.009(12) -0.010(13) -0.005(10)
C45 0.09(2) 0.057(17) 0.060(17) 0.000(14) -0.007(16) -0.051(16)
C46 0.048(13) 0.035(12) 0.028(11) 0.007(9) -0.004(10) -0.010(10)
O1W 0.078(14) 0.071(13) 0.070(14) 0.019(11) -0.015(11) -0.006(11)

loop_
_atom_type_symbol
_atom_type_description
_atom_type_scat_dispersion_real
_atom_type_scat_dispersion_imag
_atom_type_scat_source
C C 0.0033 0.0016 'International Tables Vol C Tables 4.2.6.8 and 6.1.1.4'
H H 0.0000 0.0000 'International Tables Vol C Tables 4.2.6.8 and 6.1.1.4'
N N 0.0061 0.0033 'International Tables Vol C Tables 4.2.6.8 and 6.1.1.4'
O O 0.0106 0.0060 'International Tables Vol C Tables 4.2.6.8 and 6.1.1.4'
P P 0.1023 0.0942 'International Tables Vol C Tables 4.2.6.8 and 6.1.1.4'
Cu Cu 0.3201 1.2651 'International Tables Vol C Tables 4.2.6.8 and 6.1.1.4'
W W -0.8490 6.8722 'International Tables Vol C Tables 4.2.6.8 and 6.1.1.4'

loop_
_geom_angle_atom_site_label_1
_geom_angle_atom_site_label_2
_geom_angle_atom_site_label_3
_geom_angle
_geom_angle_site_symmetry_1
_geom_angle_site_symmetry_3
_geom_angle_publ_flag
O14 W1 O5 101.9(8) . . ?
O14 W1 O13 102.0(8) . . ?
O5 W1 O13 89.8(6) . . ?
O14 W1 O7 101.1(8) . . ?
O5 W1 O7 86.6(6) . . ?
O13 W1 O7 156.9(8) . . ?
O14 W1 O8 101.3(9) . . ?
O5 W1 O8 156.5(8) . . ?
O13 W1 O8 89.3(6) . . ?
O7 W1 O8 85.1(6) . . ?
O14 W1 O19A 162.7(9) . . ?
O5 W1 O19A 67.1(7) . . ?
O13 W1 O19A 65.9(8) . . ?
O7 W1 O19A 91.8(8) . . ?
O8 W1 O19A 91.2(8) . . ?
O14 W1 O20A 155.7(8) . . ?
O5 W1 O20A 95.1(6) . . ?
O13 W1 O20A 95.3(8) . . ?
O7 W1 O20A 62.3(8) . . ?
O8 W1 O20A 61.6(6) . . ?
O19A W1 O20A 41.6(7) . . ?
O6 W2 O4 102.7(7) . . ?
O6 W2 O16 100.5(9) . . ?
O4 W2 O16 92.5(7) . . ?
O6 W2 O13 102.7(8) . . ?
O4 W2 O13 90.4(6) . . ?
O16 W2 O13 155.4(9) . . ?
O6 W2 O10 98.7(9) . . ?
O4 W2 O10 158.6(8) . . ?
O16 W2 O10 83.6(6) . . ?
O13 W2 O10 84.8(7) . . ?
O6 W2 O19A 162.6(8) . . ?
O4 W2 O19A 68.0(7) . . ?
O16 W2 O19A 94.7(9) . . ?
O13 W2 O19A 63.9(8) . . ?
O10 W2 O19A 91.3(9) . . ?
O6 W2 O20 155.1(7) . 2 ?
O4 W2 O20 96.2(5) . 2 ?
O16 W2 O20 62.2(8) . 2 ?
O13 W2 O20 93.2(7) . 2 ?
O10 W2 O20 63.3(6) . 2 ?
O11 W3 O7 102.7(8) . . ?
O11 W3 O3 101.2(9) . . ?
O7 W3 O3 90.6(7) . . ?
O11 W3 O1 101.3(8) . . ?
O7 W3 O1 87.5(6) . . ?
O3 W3 O1 157.3(8) . . ?
O11 W3 O16 101.1(9) . 2 ?
O7 W3 O16 156.2(9) . 2 ?
O3 W3 O16 86.5(7) . 2 ?
O1 W3 O16 86.2(6) . 2 ?
O11 W3 O20 158.7(7) . . ?
O7 W3 O20 93.0(8) . . ?
O3 W3 O20 63.9(6) . . ?
O1 W3 O20 93.7(6) . . ?
O16 W3 O20 64.6(8) 2 . ?
O11 W3 O20A 158.0(8) . . ?
O7 W3 O20A 62.2(7) . . ?
O3 W3 O20A 95.2(7) . . ?
O1 W3 O20A 64.1(5) . . ?
O16 W3 O20A 94.5(9) 2 . ?
O2 W4 O17 102.1(8) . . ?
O2 W4 O10 99.0(8) . 2 ?
O17 W4 O10 94.7(8) . 2 ?
O2 W4 O3 101.4(8) . . ?
O17 W4 O3 155.7(9) . . ?
O10 W4 O3 87.6(7) 2 . ?
O2 W4 O18 101.3(7) . . ?
O17 W4 O18 85.7(7) . . ?
O10 W4 O18 159.1(8) 2 . ?
O3 W4 O18 83.8(7) . . ?
O2 W4 O20 157.3(6) . . ?
O17 W4 O20 96.4(8) . . ?
O10 W4 O20 66.1(8) 2 . ?
O3 W4 O20 62.5(7) . . ?
O18 W4 O20 93.0(7) . . ?
O2 W4 O19 159.6(6) . 2 ?
O17 W4 O19 63.3(8) . 2 ?
O10 W4 O19 96.4(8) 2 2 ?
O3 W4 O19 92.4(8) . 2 ?
O18 W4 O19 65.0(7) . 2 ?
O20 W4 O19 43.0(4) . 2 ?
O15 W5 O12 102.9(9) . . ?
O15 W5 O1 103.1(7) . . ?
O12 W5 O1 90.4(7) . . ?
O15 W5 O8 101.5(7) . . ?
O12 W5 O8 155.5(9) . . ?
O1 W5 O8 86.9(6) . . ?
O15 W5 O17 100.4(8) . 2 ?
O12 W5 O17 87.8(8) . 2 ?
O1 W5 O17 156.2(8) . 2 ?
O8 W5 O17 84.9(7) . 2 ?
O15 W5 O19 159.2(7) . . ?
O12 W5 O19 65.7(8) . . ?
O1 W5 O19 94.5(7) . . ?
O8 W5 O19 90.2(7) . . ?
O17 W5 O19 63.2(7) 2 . ?
O15 W5 O20A 158.1(7) . . ?
O12 W5 O20A 95.6(9) . . ?
O1 W5 O20A 64.5(7) . . ?
O8 W5 O20A 61.4(7) . . ?
O17 W5 O20A 92.0(8) 2 . ?
O5 W6 O18 92.1(6) . . ?
O5 W6 O9 100.8(5) . . ?
O18 W6 O9 98.3(5) . . ?
O5 W6 O12 159.9(8) . 2 ?
O18 W6 O12 89.5(7) . 2 ?
O9 W6 O12 98.8(6) . 2 ?
O5 W6 O4 87.7(6) . . ?
O18 W6 O4 163.3(7) . . ?
O9 W6 O4 98.2(4) . . ?
O12 W6 O4 85.1(7) 2 . ?
O5 W6 O19 98.0(7) . 2 ?
O18 W6 O19 67.5(7) . 2 ?
O9 W6 O19 156.9(4) . 2 ?
O12 W6 O19 64.2(8) 2 2 ?
O4 W6 O19 96.0(7) . 2 ?
O5 Cu4 O18 92.1(6) . . ?
O5 Cu4 O9 100.8(5) . . ?
O18 Cu4 O9 98.3(5) . . ?
O5 Cu4 O12 159.9(8) . 2 ?
O18 Cu4 O12 89.5(7) . 2 ?
O9 Cu4 O12 98.8(6) . 2 ?
O5 Cu4 O4 87.7(6) . . ?
O18 Cu4 O4 163.3(7) . . ?
O9 Cu4 O4 98.2(4) . . ?
O12 Cu4 O4 85.1(7) 2 . ?
O21 Cu1 O24 92.9(6) . . ?
O21 Cu1 N2 166.0(6) . . ?
O24 Cu1 N2 93.3(6) . . ?
O21 Cu1 N1 92.6(7) . . ?
O24 Cu1 N1 173.5(6) . . ?
N2 Cu1 N1 80.6(7) . . ?
O21 Cu1 O24 89.2(5) . 2_446 ?
O24 Cu1 O24 83.0(5) . 2_446 ?
N2 Cu1 O24 104.1(5) . 2_446 ?
N1 Cu1 O24 100.5(5) . 2_446 ?
O25 Cu2 N4 159.8(6) . . ?
O25 Cu2 O22 92.4(5) . . ?
N4 Cu2 O22 94.3(5) . . ?
O25 Cu2 N3 91.5(6) . . ?
N4 Cu2 N3 79.6(6) . . ?
O22 Cu2 N3 171.6(6) . . ?
O25 Cu2 O22 95.7(5) . 2_546 ?
N4 Cu2 O22 104.2(5) . 2_546 ?
O22 Cu2 O22 81.2(5) . 2_546 ?
N3 Cu2 O22 105.8(6) . 2_546 ?
O23 Cu3 O26 99.2(6) . . ?
O23 Cu3 N6 91.2(7) . . ?
O26 Cu3 N6 164.0(6) . . ?
O23 Cu3 N5 165.7(7) . . ?
O26 Cu3 N5 90.5(6) . . ?
N6 Cu3 N5 81.7(7) . . ?
O19A P1 O19A 180.0(14) . 2 ?
O19A P1 O20A 112.0(12) . 2 ?
O19A P1 O20A 68.0(12) 2 2 ?
O19A P1 O20A 68.0(12) . . ?
O19A P1 O20A 112.0(12) 2 . ?
O20A P1 O20A 180.0 2 . ?
O19 P1 O19 180.0 2 . ?
O19 P1 O20 70.9(10) 2 . ?
O19 P1 O20 109.1(10) . . ?
O19 P1 O20 109.1(10) 2 2 ?
O19 P1 O20 70.9(10) . 2 ?
O20 P1 O20 180.0 . 2 ?
O21 P2 O23 114.2(8) . . ?
O21 P2 O22 110.6(7) . . ?
O23 P2 O22 113.1(8) . . ?
O21 P2 C31 105.9(8) . . ?
O23 P2 C31 105.0(8) . . ?
O22 P2 C31 107.3(8) . . ?
O26 P3 O24 111.6(7) . . ?
O26 P3 O25 110.6(7) . . ?
O24 P3 O25 114.1(7) . . ?
O26 P3 C41 105.2(7) . . ?
O24 P3 C41 106.7(8) . . ?
O25 P3 C41 108.1(7) . . ?
W5 O1 W3 138.9(9) . . ?
W3 O3 W4 139.0(10) . . ?
W2 O4 Cu4 135.3(8) . . ?
W2 O4 W6 135.3(8) . . ?
W1 O5 Cu4 136.5(9) . . ?
W1 O5 W6 136.5(9) . . ?
W3 O7 W1 142.4(10) . . ?
W1 O8 W5 141.0(10) . . ?
W6 O9 W6 180.0 2_655 . ?
Cu4 O9 Cu4 180.0 2_655 . ?
W4 O10 W2 138.3(11) 2 . ?
W5 O12 Cu4 136.9(12) . 2 ?
W5 O12 W6 136.9(12) . 2 ?
W1 O13 W2 136.0(9) . . ?
W2 O16 W3 140.0(13) . 2 ?
W4 O17 W5 140.0(11) . 2 ?
Cu4 O18 W4 133.9(9) . . ?
W6 O18 W4 133.9(9) . . ?
P1 O19 O20 54.6(6) . 2 ?
P1 O19 W6 121.5(12) . 2 ?
O20 O19 W6 126.9(15) 2 2 ?
P1 O19 W5 125.2(13) . . ?
O20 O19 W5 135.6(15) 2 . ?
W6 O19 W5 92.5(5) 2 . ?
P1 O19 W4 122.4(11) . 2 ?
O20 O19 W4 67.8(8) 2 2 ?
W6 O19 W4 93.4(6) 2 2 ?
W5 O19 W4 93.4(5) . 2 ?
P1 O20 O19 54.5(6) . 2 ?
P1 O20 W3 124.4(11) . . ?
O19 O20 W3 132.2(15) 2 . ?
P1 O20 W4 123.7(7) . . ?
O19 O20 W4 69.2(6) 2 . ?
W3 O20 W4 93.8(5) . . ?
P1 O20 W2 121.1(11) . 2 ?
O19 O20 W2 130.3(14) 2 2 ?
W3 O20 W2 93.2(4) . 2 ?
W4 O20 W2 92.2(5) . 2 ?
P1 O19A O20A 56.5(10) . . ?
P1 O19A W1 127.2(13) . . ?
O20A O19A W1 70.8(11) . . ?
P1 O19A W2 125.8(14) . . ?
O20A O19A W2 136.1(15) . . ?
W1 O19A W2 92.7(8) . . ?
P1 O20A O19A 55.6(10) . . ?
P1 O20A W1 123.1(10) . . ?
O19A O20A W1 67.6(11) . . ?
P1 O20A W5 124.0(10) . . ?
O19A O20A W5 133.1(14) . . ?
W1 O20A W5 95.2(6) . . ?
P1 O20A W3 121.4(11) . . ?
O19A O20A W3 130.2(12) . . ?
W1 O20A W3 92.7(8) . . ?
W5 O20A W3 92.1(6) . . ?
P2 O21 Cu1 141.2(9) . . ?
P2 O22 Cu2 122.6(7) . . ?
P2 O22 Cu2 126.9(7) . 2_546 ?
Cu2 O22 Cu2 98.8(5) . 2_546 ?
P2 O23 Cu3 149.4(9) . . ?
P3 O24 Cu1 131.4(8) . . ?
P3 O24 Cu1 119.4(7) . 2_446 ?
Cu1 O24 Cu1 97.0(5) . 2_446 ?
P3 O25 Cu2 133.8(7) . . ?
P3 O26 Cu3 132.9(7) . . ?
C5 N1 C1 117.8(19) . . ?
C5 N1 Cu1 127.4(16) . . ?
C1 N1 Cu1 114.3(14) . . ?
C6 N2 C10 120.2(17) . . ?
C6 N2 Cu1 114.4(13) . . ?
C10 N2 Cu1 125.3(13) . . ?
C15 N3 C11 118.2(17) . . ?
C15 N3 Cu2 126.3(14) . . ?
C11 N3 Cu2 115.5(13) . . ?
C16 N4 C20 117.0(17) . . ?
C16 N4 Cu2 116.4(13) . . ?
C20 N4 Cu2 126.2(12) . . ?
C25 N5 C21 118.7(17) . . ?
C25 N5 Cu3 125.9(14) . . ?
C21 N5 Cu3 114.0(13) . . ?
C30 N6 C26 119.7(17) . . ?
C30 N6 Cu3 126.3(14) . . ?
C26 N6 Cu3 113.8(13) . . ?
N1 C1 C2 123(2) . . ?
N1 C1 C6 113.2(17) . . ?
C2 C1 C6 124(2) . . ?
C1 C2 C3 118(3) . . ?
C1 C2 H2A 121.2 . . ?
C3 C2 H2A 121.2 . . ?
C4 C3 C2 118(3) . . ?
C4 C3 H3A 120.8 . . ?
C2 C3 H3A 120.8 . . ?
C3 C4 C5 119(3) . . ?
C3 C4 H4A 120.5 . . ?
C5 C4 H4A 120.5 . . ?
N1 C5 C4 124(2) . . ?
N1 C5 H5A 118.1 . . ?
C4 C5 H5A 118.1 . . ?
N2 C6 C7 119(2) . . ?
N2 C6 C1 116.6(17) . . ?
C7 C6 C1 124(2) . . ?
C8 C7 C6 120(2) . . ?
C8 C7 H7A 120.2 . . ?
C6 C7 H7A 120.2 . . ?
C7 C8 C9 119(2) . . ?
C7 C8 H8A 120.6 . . ?
C9 C8 H8A 120.6 . . ?
C10 C9 C8 121(3) . . ?
C10 C9 H9A 119.7 . . ?
C8 C9 H9A 119.7 . . ?
N2 C10 C9 121(2) . . ?
N2 C10 H10A 119.5 . . ?
C9 C10 H10A 119.5 . . ?
N3 C11 C12 121(2) . . ?
N3 C11 C16 113.9(17) . . ?
C12 C11 C16 126(2) . . ?
C13 C12 C11 119(2) . . ?
C13 C12 H12A 120.7 . . ?
C11 C12 H12A 120.7 . . ?
C14 C13 C12 121(2) . . ?
C14 C13 H13A 119.4 . . ?
C12 C13 H13A 119.4 . . ?
C15 C14 C13 117(2) . . ?
C15 C14 H14A 121.3 . . ?
C13 C14 H14A 121.3 . . ?
N3 C15 C14 124(2) . . ?
N3 C15 H15A 118.0 . . ?
C14 C15 H15A 118.0 . . ?
N4 C16 C17 121.6(19) . . ?
N4 C16 C11 113.7(18) . . ?
C17 C16 C11 124.7(19) . . ?
C18 C17 C16 122.6(19) . . ?
C18 C17 H17A 118.7 . . ?
C16 C17 H17A 118.7 . . ?
C17 C18 C19 116.2(19) . . ?
C17 C18 H18A 121.9 . . ?
C19 C18 H18A 121.9 . . ?
C20 C19 C18 120(2) . . ?
C20 C19 H19A 120.2 . . ?
C18 C19 H19A 120.2 . . ?
N4 C20 C19 122.8(18) . . ?
N4 C20 H20A 118.6 . . ?
C19 C20 H20A 118.6 . . ?
N5 C21 C22 121.0(19) . . ?
N5 C21 C26 114.2(17) . . ?
C22 C21 C26 124.7(18) . . ?
C23 C22 C21 118(2) . . ?
C23 C22 H22A 121.2 . . ?
C21 C22 H22A 121.2 . . ?
C22 C23 C24 122(2) . . ?
C22 C23 H23A 119.0 . . ?
C24 C23 H23A 119.0 . . ?
C25 C24 C23 116(2) . . ?
C25 C24 H24A 121.9 . . ?
C23 C24 H24A 121.9 . . ?
N5 C25 C24 124(2) . . ?
N5 C25 H25A 117.8 . . ?
C24 C25 H25A 117.8 . . ?
N6 C26 C27 119(2) . . ?
N6 C26 C21 115.2(17) . . ?
C27 C26 C21 125.7(19) . . ?
C28 C27 C26 120(2) . . ?
C28 C27 H27A 120.2 . . ?
C26 C27 H27A 120.2 . . ?
C27 C28 C29 120.1(19) . . ?
C27 C28 H28A 120.0 . . ?
C29 C28 H28A 120.0 . . ?
C30 C29 C28 117(2) . . ?
C30 C29 H29A 121.5 . . ?
C28 C29 H29A 121.5 . . ?
N6 C30 C29 124(2) . . ?
N6 C30 H30A 117.8 . . ?
C29 C30 H30A 117.8 . . ?
C36 C31 C32 116.6(19) . . ?
C36 C31 P2 119.9(16) . . ?
C32 C31 P2 123.4(15) . . ?
C33 C32 C31 120(2) . . ?
C33 C32 H32A 120.2 . . ?
C31 C32 H32A 120.2 . . ?
C34 C33 C32 123(2) . . ?
C34 C33 H33A 118.6 . . ?
C32 C33 H33A 118.6 . . ?
C33 C34 C35 118(2) . . ?
C33 C34 H34A 121.1 . . ?
C35 C34 H34A 121.1 . . ?
C34 C35 C36 121(3) . . ?
C34 C35 H35A 119.6 . . ?
C36 C35 H35A 119.6 . . ?
C35 C36 C31 122(2) . . ?
C35 C36 H36A 118.8 . . ?
C31 C36 H36A 118.8 . . ?
C46 C41 C42 120.4(17) . . ?
C46 C41 P3 120.6(14) . . ?
C42 C41 P3 119.0(14) . . ?
C43 C42 C41 120(2) . . ?
C43 C42 H42A 119.8 . . ?
C41 C42 H42A 119.8 . . ?
C42 C43 C44 118(2) . . ?
C42 C43 H43A 120.9 . . ?
C44 C43 H43A 120.9 . . ?
C45 C44 C43 124(2) . . ?
C45 C44 H44A 117.8 . . ?
C43 C44 H44A 117.8 . . ?
C44 C45 C46 118(2) . . ?
C44 C45 H45A 121.2 . . ?
C46 C45 H45A 121.2 . . ?
C41 C46 C45 119(2) . . ?
C41 C46 H46A 120.5 . . ?
C45 C46 H46A 120.5 . . ?
H1WA O1W H1WB 105.0(17) . . ?
H2WA O2W H2WB 105.1(17) . . ?

loop_
_geom_bond_atom_site_label_1
_geom_bond_atom_site_label_2
_geom_bond_distance
_geom_bond_site_symmetry_2
_geom_bond_publ_flag
W1 O14 1.698(15) . ?
W1 O5 1.866(13) . ?
W1 O13 1.882(13) . ?
W1 O7 1.903(13) . ?
W1 O8 1.915(14) . ?
W1 O19A 2.39(2) . ?
W1 O20A 2.44(2) . ?
W2 O6 1.675(14) . ?
W2 O4 1.828(13) . ?
W2 O16 1.903(17) . ?
W2 O13 1.908(14) . ?
W2 O10 1.977(15) . ?
W2 O19A 2.47(2) . ?
W2 O20 2.52(2) 2 ?
W3 O11 1.681(14) . ?
W3 O7 1.854(14) . ?
W3 O3 1.883(14) . ?
W3 O1 1.893(14) . ?
W3 O16 1.908(16) 2 ?
W3 O20 2.41(2) . ?
W3 O20A 2.47(2) . ?
W4 O2 1.660(13) . ?
W4 O17 1.831(18) . ?
W4 O10 1.859(17) 2 ?
W4 O3 1.906(15) . ?
W4 O18 1.979(16) . ?
W4 O20 2.455(9) . ?
W4 O19 2.48(2) 2 ?
W5 O15 1.675(13) . ?
W5 O12 1.813(17) . ?
W5 O1 1.893(13) . ?
W5 O8 1.919(16) . ?
W5 O17 1.962(17) 2 ?
W5 O19 2.42(2) . ?
W5 O20A 2.452(10) . ?
W6 O5 1.875(14) . ?
W6 O18 1.891(15) . ?
W6 O9 1.9306(11) . ?
W6 O12 1.944(19) 2 ?
W6 O4 1.956(13) . ?
W6 O19 2.42(2) 2 ?
Cu4 O5 1.875(14) . ?
Cu4 O18 1.891(15) . ?
Cu4 O9 1.9306(11) . ?
Cu4 O12 1.944(19) 2 ?
Cu4 O4 1.956(13) . ?
Cu1 O21 1.878(12) . ?
Cu1 O24 1.970(12) . ?
Cu1 N2 1.996(15) . ?
Cu1 N1 2.019(17) . ?
Cu1 O24 2.401(12) 2_446 ?
Cu2 O25 1.931(11) . ?
Cu2 N4 1.978(17) . ?
Cu2 O22 1.997(12) . ?
Cu2 N3 2.010(14) . ?
Cu2 O22 2.250(13) 2_546 ?
Cu3 O23 1.868(13) . ?
Cu3 O26 1.899(12) . ?
Cu3 N6 1.989(16) . ?
Cu3 N5 1.998(15) . ?
P1 O19A 1.53(2) . ?
P1 O19A 1.53(2) 2 ?
P1 O20A 1.545(19) 2 ?
P1 O20A 1.545(19) . ?
P1 O19 1.558(10) 2 ?
P1 O19 1.558(10) . ?
P1 O20 1.560(9) . ?
P1 O20 1.560(9) 2 ?
P2 O21 1.521(13) . ?
P2 O23 1.534(14) . ?
P2 O22 1.549(12) . ?
P2 C31 1.807(18) . ?
P3 O26 1.509(13) . ?
P3 O24 1.518(13) . ?
P3 O25 1.519(12) . ?
P3 C41 1.827(17) . ?
O9 Cu4 1.9306(11) 2_655 ?
O9 W6 1.9306(11) 2_655 ?
O10 W4 1.859(17) 2 ?
O12 Cu4 1.944(19) 2 ?
O12 W6 1.944(19) 2 ?
O16 W3 1.908(16) 2 ?
O17 W5 1.962(17) 2 ?
O19 O20 1.81(2) 2 ?
O19 W6 2.42(2) 2 ?
O19 W4 2.48(2) 2 ?
O20 O19 1.81(2) 2 ?
O20 W2 2.52(2) 2 ?
O19A O20A 1.72(3) . ?
O22 Cu2 2.250(13) 2_546 ?
O24 Cu1 2.401(12) 2_446 ?
N1 C5 1.29(3) . ?
N1 C1 1.36(3) . ?
N2 C6 1.34(2) . ?
N2 C10 1.34(3) . ?
N3 C15 1.33(3) . ?
N3 C11 1.36(3) . ?
N4 C16 1.36(2) . ?
N4 C20 1.37(2) . ?
N5 C25 1.31(3) . ?
N5 C21 1.37(2) . ?
N6 C30 1.31(2) . ?
N6 C26 1.38(3) . ?
C1 C2 1.38(3) . ?
C1 C6 1.46(3) . ?
C2 C3 1.40(4) . ?
C2 H2A 0.9300 . ?
C3 C4 1.37(4) . ?
C3 H3A 0.9300 . ?
C4 C5 1.38(3) . ?
C4 H4A 0.9300 . ?
C5 H5A 0.9300 . ?
C6 C7 1.42(3) . ?
C7 C8 1.34(4) . ?
C7 H7A 0.9300 . ?
C8 C9 1.36(4) . ?
C8 H8A 0.9300 . ?
C9 C10 1.35(3) . ?
C9 H9A 0.9300 . ?
C10 H10A 0.9300 . ?
C11 C12 1.38(3) . ?
C11 C16 1.45(3) . ?
C12 C13 1.37(3) . ?
C12 H12A 0.9300 . ?
C13 C14 1.35(3) . ?
C13 H13A 0.9300 . ?
C14 C15 1.35(3) . ?
C14 H14A 0.9300 . ?
C15 H15A 0.9300 . ?
C16 C17 1.38(3) . ?
C17 C18 1.37(3) . ?
C17 H17A 0.9300 . ?
C18 C19 1.41(3) . ?
C18 H18A 0.9300 . ?
C19 C20 1.38(3) . ?
C19 H19A 0.9300 . ?
C20 H20A 0.9300 . ?
C21 C22 1.40(3) . ?
C21 C26 1.45(3) . ?
C22 C23 1.35(3) . ?
C22 H22A 0.9300 . ?
C23 C24 1.40(3) . ?
C23 H23A 0.9300 . ?
C24 C25 1.36(3) . ?
C24 H24A 0.9300 . ?
C25 H25A 0.9300 . ?
C26 C27 1.39(3) . ?
C27 C28 1.37(3) . ?
C27 H27A 0.9300 . ?
C28 C29 1.40(3) . ?
C28 H28A 0.9300 . ?
C29 C30 1.36(3) . ?
C29 H29A 0.9300 . ?
C30 H30A 0.9300 . ?
C31 C36 1.36(3) . ?
C31 C32 1.40(3) . ?
C32 C33 1.36(3) . ?
C32 H32A 0.9300 . ?
C33 C34 1.35(4) . ?
C33 H33A 0.9300 . ?
C34 C35 1.35(4) . ?
C34 H34A 0.9300 . ?
C35 C36 1.36(3) . ?
C35 H35A 0.9300 . ?
C36 H36A 0.9300 . ?
C41 C46 1.38(3) . ?
C41 C42 1.38(3) . ?
C42 C43 1.36(3) . ?
C42 H42A 0.9300 . ?
C43 C44 1.38(4) . ?
C43 H43A 0.9300 . ?
C44 C45 1.33(4) . ?
C44 H44A 0.9300 . ?
C45 C46 1.42(3) . ?
C45 H45A 0.9300 . ?
C46 H46A 0.9300 . ?
O1W H1WA 0.851(10) . ?
O1W H1WB 0.851(10) . ?
O2W H2WA 0.850(10) . ?
O2W H2WB 0.850(10) . ?

loop_
_geom_hbond_atom_site_label_D
_geom_hbond_atom_site_label_H
_geom_hbond_atom_site_label_A
_geom_hbond_distance_DH
_geom_hbond_distance_HA
_geom_hbond_distance_DA
_geom_hbond_angle_DHA
_geom_hbond_site_symmetry_A
O1W H1WA O4 0.851(10) 2.5(2) 2.98(3) 119(22) 2_655
O1W H1WB O18 0.851(10) 2.251(10) 3.01(3) 149(5) .
O2W H2WA O2W 0.850(10) 2.150(10) 2.83(8) 137(11) 2_565
O2W H2WB O10 0.850(10) 2.53(15) 3.30(5) 152(28) .

loop_
_geom_torsion_atom_site_label_1
_geom_torsion_atom_site_label_2
_geom_torsion_atom_site_label_3
_geom_torsion_atom_site_label_4
_geom_torsion
_geom_torsion_site_symmetry_1
_geom_torsion_site_symmetry_2
_geom_torsion_site_symmetry_3
_geom_torsion_site_symmetry_4
_geom_torsion_publ_flag
O15 W5 O1 W3 -154.1(13) . . . . ?
O12 W5 O1 W3 102.6(14) . . . . ?
O8 W5 O1 W3 -53.0(14) . . . . ?
O17 W5 O1 W3 17(2) 2 . . . ?
O19 W5 O1 W3 37.0(14) . . . . ?
O20A W5 O1 W3 6.6(12) . . . . ?
O11 W3 O1 W5 156.0(13) . . . . ?
O7 W3 O1 W5 53.6(14) . . . . ?
O3 W3 O1 W5 -32(3) . . . . ?
O16 W3 O1 W5 -103.5(14) 2 . . . ?
O20 W3 O1 W5 -39.3(14) . . . . ?
O20A W3 O1 W5 -6.6(12) . . . . ?
O11 W3 O3 W4 153.7(17) . . . . ?
O7 W3 O3 W4 -103.3(18) . . . . ?
O1 W3 O3 W4 -18(3) . . . . ?
O16 W3 O3 W4 53.1(18) 2 . . . ?
O20 W3 O3 W4 -10.2(15) . . . . ?
O20A W3 O3 W4 -41.1(18) . . . . ?
O6 W2 O4 Cu4 158.4(12) . . . . ?
O16 W2 O4 Cu4 -100.3(13) . . . . ?
O13 W2 O4 Cu4 55.3(12) . . . . ?
O10 W2 O4 Cu4 -21(3) . . . . ?
O19A W2 O4 Cu4 -6.2(11) . . . . ?
O6 W2 O4 W6 158.4(12) . . . . ?
O16 W2 O4 W6 -100.3(13) . . . . ?
O13 W2 O4 W6 55.3(12) . . . . ?
O10 W2 O4 W6 -21(3) . . . . ?
O20 W2 O4 W6 -38.0(12) 2 . . . ?
O14 W1 O5 Cu4 -160.0(12) . . . . ?
O13 W1 O5 Cu4 -57.8(13) . . . . ?
O7 W1 O5 Cu4 99.3(13) . . . . ?
O8 W1 O5 Cu4 30(2) . . . . ?
O19A W1 O5 Cu4 5.9(11) . . . . ?
O20A W1 O5 Cu4 37.5(13) . . . . ?
O14 W1 O5 W6 -160.0(12) . . . . ?
O13 W1 O5 W6 -57.8(13) . . . . ?
O7 W1 O5 W6 99.3(13) . . . . ?
O8 W1 O5 W6 30(2) . . . . ?
O18 Cu4 O5 W1 -104.4(12) . . . . ?
O9 Cu4 O5 W1 156.8(10) . . . . ?
O12 Cu4 O5 W1 -10(3) 2 . . . ?
O4 Cu4 O5 W1 58.9(12) . . . . ?
O18 W6 O5 W1 -104.4(12) . . . . ?
O9 W6 O5 W1 156.8(10) . . . . ?
O12 W6 O5 W1 -10(3) 2 . . . ?
O4 W6 O5 W1 58.9(12) . . . . ?
O19 W6 O5 W1 -36.8(13) 2 . . . ?
O11 W3 O7 W1 -156.7(14) . . . . ?
O3 W3 O7 W1 101.7(15) . . . . ?
O1 W3 O7 W1 -55.7(15) . . . . ?
O16 W3 O7 W1 19(3) 2 . . . ?
O20 W3 O7 W1 37.9(14) . . . . ?
O20A W3 O7 W1 6.2(12) . . . . ?
O15 W5 O12 Cu4 153.1(15) . . . 2 ?
O1 W5 O12 Cu4 -103.3(16) . . . 2 ?
O8 W5 O12 Cu4 -20(3) . . . 2 ?
O17 W5 O12 Cu4 52.9(16) 2 . . 2 ?
O20A W5 O12 Cu4 -38.9(17) . . . 2 ?
O15 W5 O12 W6 153.1(15) . . . 2 ?
O1 W5 O12 W6 -103.3(16) . . . 2 ?
O8 W5 O12 W6 -20(3) . . . 2 ?
O17 W5 O12 W6 52.9(16) 2 . . 2 ?
O19 W5 O12 W6 -8.5(13) . . . 2 ?
O14 W1 O13 W2 153.2(13) . . . . ?
O5 W1 O13 W2 51.1(13) . . . . ?
O7 W1 O13 W2 -30(2) . . . . ?
O8 W1 O13 W2 -105.4(13) . . . . ?
O19A W1 O13 W2 -13.7(12) . . . . ?
O20A W1 O13 W2 -44.0(13) . . . . ?
O2 W4 O17 W5 -160.2(15) . . . 2 ?
O10 W4 O17 W5 99.5(16) 2 . . 2 ?
O3 W4 O17 W5 5(3) . . . 2 ?
O18 W4 O17 W5 -59.5(15) . . . 2 ?
O20 W4 O17 W5 33.1(16) . . . 2 ?
O19 W4 O17 W5 4.7(13) 2 . . 2 ?
O5 Cu4 O18 W4 103.0(12) . . . . ?
O9 Cu4 O18 W4 -155.8(11) . . . . ?
O12 Cu4 O18 W4 -56.9(13) 2 . . . ?
O4 Cu4 O18 W4 14(3) . . . . ?
O5 W6 O18 W4 103.0(12) . . . . ?
O9 W6 O18 W4 -155.8(11) . . . . ?
O12 W6 O18 W4 -56.9(13) 2 . . . ?
O4 W6 O18 W4 14(3) . . . . ?
O19 W6 O18 W4 5.2(11) 2 . . . ?
O20 P1 O19 O20 180.000(0) . . . 2 ?
O20 P1 O19 W6 -64.7(17) . . . 2 ?
O20 P1 O19 W6 115.3(17) 2 . . 2 ?
O20 P1 O19 W5 55.1(18) . . . . ?
O20 P1 O19 W5 -124.9(18) 2 . . . ?
O20 P1 O19 W4 177.3(14) . . . 2 ?
O20 P1 O19 W4 -2.7(14) 2 . . 2 ?
O19 P1 O20 O19 180.001(0) . . . 2 ?
O19 P1 O20 W3 120.7(16) 2 . . . ?
O19 P1 O20 W3 -59.3(16) . . . . ?
O19 P1 O20 W4 -2.8(14) 2 . . . ?
O19 P1 O20 W4 177.2(14) . . . . ?
O19 P1 O20 W2 -119.8(14) 2 . . 2 ?
O19 P1 O20 W2 60.2(14) . . . 2 ?
O20A P1 O19A O20A 179.999(0) 2 . . . ?
O20A P1 O19A W1 -177.6(13) 2 . . . ?
O20A P1 O19A W1 2.4(13) . . . . ?
O20A P1 O19A W2 54.0(18) 2 . . . ?
O20A P1 O19A W2 -126.0(18) . . . . ?
O19A P1 O20A O19A 180.000(0) 2 . . . ?
O19A P1 O20A W1 -2.2(12) . . . . ?
O19A P1 O20A W1 177.8(12) 2 . . . ?
O19A P1 O20A W5 122.5(18) . . . . ?
O19A P1 O20A W5 -57.5(18) 2 . . . ?
O19A P1 O20A W3 -119.9(14) . . . . ?
O19A P1 O20A W3 60.1(14) 2 . . . ?
W1 O19A O20A P1 -178.0(11) . . . . ?
W2 O19A O20A P1 109(2) . . . . ?
P1 O19A O20A W1 178.0(11) . . . . ?
W2 O19A O20A W1 -73.1(17) . . . . ?
P1 O19A O20A W5 -106.6(18) . . . . ?
W1 O19A O20A W5 75.4(16) . . . . ?
W2 O19A O20A W5 2(3) . . . . ?
P1 O19A O20A W3 104.3(15) . . . . ?
W1 O19A O20A W3 -73.7(15) . . . . ?
W2 O19A O20A W3 -146.7(13) . . . . ?
O23 P2 O21 Cu1 -101.7(15) . . . . ?
O22 P2 O21 Cu1 27.3(17) . . . . ?
C31 P2 O21 Cu1 143.3(14) . . . . ?
O24 Cu1 O21 P2 69.1(15) . . . . ?
N2 Cu1 O21 P2 -47(3) . . . . ?
N1 Cu1 O21 P2 -107.4(15) . . . . ?
O24 Cu1 O21 P2 152.1(15) 2_446 . . . ?
O21 P2 O22 Cu2 -38.6(11) . . . . ?
O23 P2 O22 Cu2 90.9(10) . . . . ?
C31 P2 O22 Cu2 -153.7(9) . . . . ?
O21 P2 O22 Cu2 -173.7(8) . . . 2_546 ?
O23 P2 O22 Cu2 -44.1(11) . . . 2_546 ?
C31 P2 O22 Cu2 71.3(10) . . . 2_546 ?
O21 P2 O23 Cu3 57(2) . . . . ?
O22 P2 O23 Cu3 -71(2) . . . . ?
C31 P2 O23 Cu3 172.3(18) . . . . ?
O26 Cu3 O23 P2 -17(2) . . . . ?
N6 Cu3 O23 P2 175.4(19) . . . . ?
N5 Cu3 O23 P2 116(3) . . . . ?
O26 P3 O24 Cu1 103.9(10) . . . . ?
O25 P3 O24 Cu1 -22.4(13) . . . . ?
C41 P3 O24 Cu1 -141.7(10) . . . . ?
O26 P3 O24 Cu1 -29.0(10) . . . 2_446 ?
O25 P3 O24 Cu1 -155.3(7) . . . 2_446 ?
C41 P3 O24 Cu1 85.4(9) . . . 2_446 ?
O26 P3 O25 Cu2 -126.9(10) . . . . ?
O24 P3 O25 Cu2 -0.1(13) . . . . ?
C41 P3 O25 Cu2 118.4(10) . . . . ?
O24 P3 O26 Cu3 -105.0(11) . . . . ?
O25 P3 O26 Cu3 23.1(13) . . . . ?
C41 P3 O26 Cu3 139.6(10) . . . . ?
O23 Cu3 O26 P3 39.8(12) . . . . ?
N6 Cu3 O26 P3 169.8(19) . . . . ?
N5 Cu3 O26 P3 -129.7(11) . . . . ?
C5 N1 C1 C2 1(3) . . . . ?
Cu1 N1 C1 C2 173.7(19) . . . . ?
C5 N1 C1 C6 177.2(17) . . . . ?
Cu1 N1 C1 C6 -10(2) . . . . ?
N1 C1 C2 C3 -2(4) . . . . ?
C6 C1 C2 C3 -178(2) . . . . ?
C1 C2 C3 C4 -2(4) . . . . ?
C2 C3 C4 C5 7(4) . . . . ?
C1 N1 C5 C4 4(3) . . . . ?
Cu1 N1 C5 C4 -167.8(17) . . . . ?
C3 C4 C5 N1 -8(4) . . . . ?
C10 N2 C6 C7 -2(3) . . . . ?
Cu1 N2 C6 C7 -178.4(17) . . . . ?
C10 N2 C6 C1 178.5(18) . . . . ?
Cu1 N2 C6 C1 2(2) . . . . ?
N1 C1 C6 N2 6(3) . . . . ?
C2 C1 C6 N2 -178(2) . . . . ?
N1 C1 C6 C7 -174(2) . . . . ?
C2 C1 C6 C7 2(4) . . . . ?
N2 C6 C7 C8 -4(4) . . . . ?
C1 C6 C7 C8 176(2) . . . . ?
C6 C7 C8 C9 9(4) . . . . ?
C7 C8 C9 C10 -9(4) . . . . ?
C6 N2 C10 C9 2(3) . . . . ?
Cu1 N2 C10 C9 178.4(17) . . . . ?
C8 C9 C10 N2 3(4) . . . . ?
C15 N3 C11 C12 -1(3) . . . . ?
Cu2 N3 C11 C12 178.1(19) . . . . ?
C15 N3 C11 C16 176.5(19) . . . . ?
Cu2 N3 C11 C16 -4(2) . . . . ?
N3 C11 C12 C13 -1(4) . . . . ?
C16 C11 C12 C13 -178(2) . . . . ?
C11 C12 C13 C14 2(4) . . . . ?
C12 C13 C14 C15 -1(4) . . . . ?
C11 N3 C15 C14 2(3) . . . . ?
Cu2 N3 C15 C14 -177.1(18) . . . . ?
C13 C14 C15 N3 -1(4) . . . . ?
C20 N4 C16 C17 -2(3) . . . . ?
Cu2 N4 C16 C17 171.4(15) . . . . ?
C20 N4 C16 C11 176.2(17) . . . . ?
Cu2 N4 C16 C11 -11(2) . . . . ?
N3 C11 C16 N4 10(3) . . . . ?
C12 C11 C16 N4 -173(2) . . . . ?
N3 C11 C16 C17 -173(2) . . . . ?
C12 C11 C16 C17 5(4) . . . . ?
N4 C16 C17 C18 -2(3) . . . . ?
C11 C16 C17 C18 -180(2) . . . . ?
C16 C17 C18 C19 5(3) . . . . ?
C17 C18 C19 C20 -4(3) . . . . ?
C16 N4 C20 C19 2(3) . . . . ?
Cu2 N4 C20 C19 -170.2(16) . . . . ?
C18 C19 C20 N4 1(3) . . . . ?
C25 N5 C21 C22 2(3) . . . . ?
Cu3 N5 C21 C22 -164.9(14) . . . . ?
C25 N5 C21 C26 178.9(18) . . . . ?
Cu3 N5 C21 C26 12(2) . . . . ?
N5 C21 C22 C23 -1(3) . . . . ?
C26 C21 C22 C23 -177(2) . . . . ?
C21 C22 C23 C24 -2(4) . . . . ?
C22 C23 C24 C25 2(4) . . . . ?
C21 N5 C25 C24 -2(4) . . . . ?
Cu3 N5 C25 C24 163.8(19) . . . . ?
C23 C24 C25 N5 0(4) . . . . ?
C30 N6 C26 C27 1(3) . . . . ?
Cu3 N6 C26 C27 -173.3(15) . . . . ?
C30 N6 C26 C21 -178.6(18) . . . . ?
Cu3 N6 C26 C21 7(2) . . . . ?
N5 C21 C26 N6 -12(2) . . . . ?
C22 C21 C26 N6 164.2(18) . . . . ?
N5 C21 C26 C27 167.9(19) . . . . ?
C22 C21 C26 C27 -16(3) . . . . ?
N6 C26 C27 C28 1(3) . . . . ?
C21 C26 C27 C28 -179.2(19) . . . . ?
C26 C27 C28 C29 -1(3) . . . . ?
C27 C28 C29 C30 -1(3) . . . . ?
C26 N6 C30 C29 -4(3) . . . . ?
Cu3 N6 C30 C29 170.3(17) . . . . ?
C28 C29 C30 N6 3(3) . . . . ?
O21 P2 C31 C36 78.9(19) . . . . ?
O23 P2 C31 C36 -42(2) . . . . ?
O22 P2 C31 C36 -162.9(17) . . . . ?
O21 P2 C31 C32 -98.0(17) . . . . ?
O23 P2 C31 C32 140.8(16) . . . . ?
O22 P2 C31 C32 20.2(19) . . . . ?
C36 C31 C32 C33 0(3) . . . . ?
P2 C31 C32 C33 176.6(17) . . . . ?
C31 C32 C33 C34 0(4) . . . . ?
C32 C33 C34 C35 -2(4) . . . . ?
C33 C34 C35 C36 4(5) . . . . ?
C34 C35 C36 C31 -4(5) . . . . ?
C32 C31 C36 C35 2(4) . . . . ?
P2 C31 C36 C35 -175(2) . . . . ?
O26 P3 C41 C46 111.0(16) . . . . ?
O24 P3 C41 C46 -7.7(18) . . . . ?
O25 P3 C41 C46 -130.8(15) . . . . ?
O26 P3 C41 C42 -69.5(16) . . . . ?
O24 P3 C41 C42 171.8(14) . . . . ?
O25 P3 C41 C42 48.7(17) . . . . ?
C46 C41 C42 C43 -4(3) . . . . ?
P3 C41 C42 C43 176.6(18) . . . . ?
C41 C42 C43 C44 0(4) . . . . ?
C42 C43 C44 C45 4(4) . . . . ?
C43 C44 C45 C46 -4(4) . . . . ?
C42 C41 C46 C45 4(3) . . . . ?
P3 C41 C46 C45 -176.7(18) . . . . ?
C44 C45 C46 C41 0(4) . . . . ?
